data_2206239
loop_
_publ_author_name
'Hempel, Andrew'
'Lilian Y. Y. Ma'
'Camerman, Norman'
'Mastropaolo, Donald'
'Camerman, Arthur '

_publ_section_title
;
 2-(Biphenyl-2-yl)-5-(1-methylhydrazino)-1,3,4-thiadiazole: a
 thiadiazole--hydrazine derivative with anticonvulsant properties
;
_journal_issue 7
_journal_name_full 'Acta Crystallographica Section E'
_journal_page_first o2164
_journal_page_last o2166
_journal_paper_doi 10.1107/S1600536805018453
_journal_volume 61
_journal_year 2005
_chemical_formula_iupac 'C15 H14 N4 S'
_chemical_formula_moiety 'C15 H14 N4 S'
_chemical_formula_sum 'C15 H14 N4 S'
_chemical_formula_weight 282.36
_chemical_name_systematic
;
2-(Biphenyl-2-yl)-5-(1-methylhydrazino)-1,3,4-thiadiazole
;
_space_group_IT_number 14
_space_group_name_Hall '-P 2ybc'
_symmetry_cell_setting monoclinic
_symmetry_space_group_name_Hall '-P 2ybc'
_symmetry_space_group_name_H-M 'P 1 21/c 1'
_atom_sites_solution_hydrogens geom
_atom_sites_solution_primary direct
_atom_sites_solution_secondary difmap
_audit_creation_method SHELXL97
_cell_angle_alpha 90.00
_cell_angle_beta 91.46(2)
_cell_angle_gamma 90.00
_cell_formula_units_Z 4
_cell_length_a 13.886(3)
_cell_length_b 9.898(2)
_cell_length_c 10.896(2)
_cell_measurement_reflns_used 32
_cell_measurement_temperature 294(2)
_cell_measurement_theta_max 38
_cell_measurement_theta_min 19
_cell_volume 1497.1(5)
_computing_cell_refinement 'Picker Manual'
_computing_data_collection 'Picker Manual (Picker, 1967)'
_computing_data_reduction 'DATRDN in The X-ray System (Stewart, 1976)'
_computing_molecular_graphics 'ORTEP-3 for Windows (Farrugia, 1997)'
_computing_publication_material SHELXL97
_computing_structure_refinement 'SHELXL97 (Sheldrick, 1997)'
_computing_structure_solution 'SHELXS97 (Sheldrick, 1997)'
_diffrn_ambient_temperature 294(2)
_diffrn_measured_fraction_theta_full 0.945
_diffrn_measured_fraction_theta_max 0.945
_diffrn_measurement_device_type 'Picker FACS-1 four-circle'
_diffrn_measurement_method \q/2\q
_diffrn_radiation_monochromator 'Ni filtered radiation'
_diffrn_radiation_source 'fine-focus sealed tube'
_diffrn_radiation_type CuK\a
_diffrn_radiation_wavelength 1.54178
_diffrn_reflns_av_R_equivalents 0.0000
_diffrn_reflns_av_sigmaI/netI 27.9003
_diffrn_reflns_limit_h_max 15
_diffrn_reflns_limit_h_min 0
_diffrn_reflns_limit_k_max 11
_diffrn_reflns_limit_k_min 0
_diffrn_reflns_limit_l_max 12
_diffrn_reflns_limit_l_min -9
_diffrn_reflns_number 2259
_diffrn_reflns_theta_full 62.50
_diffrn_reflns_theta_max 62.50
_diffrn_reflns_theta_min 3.18
_diffrn_standards_decay_% 2.3
_diffrn_standards_interval_count 100
_diffrn_standards_number 3
_exptl_absorpt_coefficient_mu 1.876
_exptl_absorpt_correction_T_max 0.926
_exptl_absorpt_correction_T_min 0.851
_exptl_absorpt_correction_type psi-scan
_exptl_absorpt_process_details '(North <i>et al.</i>, 1968)'
_exptl_crystal_colour colorless
_exptl_crystal_density_diffrn 1.253
_exptl_crystal_density_method 'not measured'
_exptl_crystal_description needle
_exptl_crystal_F_000 592
_exptl_crystal_size_max 0.25
_exptl_crystal_size_mid 0.07
_exptl_crystal_size_min 0.04
_refine_diff_density_max 0.280
_refine_diff_density_min -0.170
_refine_ls_extinction_coef 0.0014(3)
_refine_ls_extinction_expression Fc^*^=kFc[1+0.001xFc^2^\l^3^/sin(2\q)]^-1/4^
_refine_ls_extinction_method 'SHELXL97 (Sheldrick, 1997)'
_refine_ls_goodness_of_fit_ref 0.892
_refine_ls_hydrogen_treatment mixed
_refine_ls_matrix_type full
_refine_ls_number_parameters 193
_refine_ls_number_reflns 2259
_refine_ls_number_restraints 0
_refine_ls_restrained_S_all 0.892
_refine_ls_R_factor_all 0.1618
_refine_ls_R_factor_gt 0.0706
_refine_ls_shift/su_max 0.000
_refine_ls_shift/su_mean 0.000
_refine_ls_structure_factor_coef Fsqd
_refine_ls_weighting_details 'calc w = 1/[\s^2^(Fo^2^)+(0.0477P)^2^] where P=(Fo^2^+2Fc^2^)/3'
_refine_ls_weighting_scheme calc
_refine_ls_wR_factor_gt 0.1333
_refine_ls_wR_factor_ref 0.1356
_reflns_number_gt 1111
_reflns_number_total 2259
_reflns_threshold_expression I>2\s(I)
_cod_data_source_file lh6447.cif
_cod_data_source_block I
_cod_depositor_comments
;
The following automatic conversions were performed:
'_symmetry_cell_setting' value 'Monoclinic' changed to 'monoclinic'
according to '/home/saulius/struct/CIF-dictionaries/cif_core.dic'
dictionary named 'cif_core.dic' version 2.4.1 from 2010-06-29.

Automatic conversion script
Id: cif_fix_enum 1527 2010-12-29 10:47:43Z saulius 

The following automatic conversions were performed:

'_symmetry_cell_setting' value 'Monoclinic' changed to 'monoclinic'
according to /home/saulius/struct/CIF-dictionaries/cif_core.dic
dictionary named 'cif_core.dic' version 2.4.1 from 2010-06-29.

Automatic conversion script
Id: cif_fix_values 1715 2011-07-08 13:25:40Z adriana 
;
_cod_original_sg_symbol_H-M 'P 21/c'
_cod_database_code 2206239
_cod_database_fobs_code 2206239

loop_
_symmetry_equiv_pos_as_xyz
'x, y, z'
'x, -y+1/2, z+1/2'
'-x, -y, -z'
'-x, y-1/2, -z-1/2'

loop_
_atom_site_label
_atom_site_fract_x
_atom_site_fract_y
_atom_site_fract_z
_atom_site_U_iso_or_equiv
_atom_site_adp_type
_atom_site_calc_flag
_atom_site_refinement_flags
_atom_site_occupancy
_atom_site_type_symbol
S1 0.29751(10) 0.10959(11) 0.65738(10) 0.0663(5) Uani d . 1 S
C2 0.3943(3) 0.1980(4) 0.7163(4) 0.0554(12) Uani d . 1 C
N3 0.4067(3) 0.3187(4) 0.6690(3) 0.0672(11) Uani d . 1 N
N4 0.3356(3) 0.3456(4) 0.5818(3) 0.0659(11) Uani d . 1 N
C5 0.2746(3) 0.2488(4) 0.5631(4) 0.0546(12) Uani d . 1 C
N6 0.4544(3) 0.1436(4) 0.8035(3) 0.0712(12) Uani d . 1 N
N7 0.4229(4) 0.0191(4) 0.8514(4) 0.0691(13) Uani d . 1 N
C8 0.5231(4) 0.2243(6) 0.8746(5) 0.0957(19) Uani d . 1 C
H8A 0.5403 0.3028 0.8283 0.143(15) Uiso calc R 1 H
H8B 0.5798 0.1716 0.8925 0.143(15) Uiso calc R 1 H
H8C 0.4947 0.2518 0.9500 0.143(15) Uiso calc R 1 H
C9 0.1910(4) 0.2645(4) 0.4771(4) 0.0654(14) Uani d . 1 C
C10 0.1511(4) 0.1594(5) 0.4071(4) 0.0695(14) Uani d . 1 C
C11 0.0748(4) 0.1868(6) 0.3240(5) 0.100(2) Uani d . 1 C
H11 0.0471 0.1168 0.2783 0.123(7) Uiso calc R 1 H
C12 0.0408(5) 0.3162(7) 0.3097(6) 0.125(3) Uani d . 1 C
H12 -0.0080 0.3339 0.2519 0.123(7) Uiso calc R 1 H
C13 0.0781(5) 0.4192(6) 0.3795(6) 0.123(2) Uani d . 1 C
H13 0.0527 0.5058 0.3716 0.123(7) Uiso calc R 1 H
C14 0.1534(4) 0.3947(5) 0.4618(5) 0.0907(17) Uani d . 1 C
H14 0.1795 0.4656 0.5076 0.123(7) Uiso calc R 1 H
C15 0.1850(4) 0.0177(5) 0.4161(5) 0.0659(14) Uani d . 1 C
C16 0.2673(6) -0.0234(8) 0.3623(6) 0.126(3) Uani d . 1 C
H16 0.3051 0.0392 0.3218 0.123(7) Uiso calc R 1 H
C17 0.2961(7) -0.1603(10) 0.3672(7) 0.154(4) Uani d . 1 C
H17 0.3505 -0.1886 0.3264 0.123(7) Uiso calc R 1 H
C18 0.2457(7) -0.2468(8) 0.4293(9) 0.141(3) Uani d . 1 C
H18 0.2657 -0.3363 0.4344 0.123(7) Uiso calc R 1 H
C19 0.1665(6) -0.2092(7) 0.4852(9) 0.147(4) Uani d . 1 C
H19 0.1305 -0.2724 0.5274 0.123(7) Uiso calc R 1 H
C20 0.1374(4) -0.0762(6) 0.4807(6) 0.107(2) Uani d . 1 C
H20 0.0833 -0.0503 0.5235 0.123(7) Uiso calc R 1 H
H71 0.396(5) 0.029(7) 0.934(6) 0.15(3) Uiso d . 1 H
H72 0.477(5) -0.033(7) 0.854(5) 0.13(3) Uiso d . 1 H

loop_
_atom_site_aniso_label
_atom_site_aniso_U_11
_atom_site_aniso_U_22
_atom_site_aniso_U_33
_atom_site_aniso_U_12
_atom_site_aniso_U_13
_atom_site_aniso_U_23
S1 0.0930(10) 0.0403(6) 0.0643(8) -0.0036(7) -0.0231(6) 0.0088(6)
C2 0.061(3) 0.048(3) 0.057(3) 0.004(2) -0.010(2) -0.001(2)
N3 0.085(3) 0.052(2) 0.065(3) -0.014(2) -0.008(2) 0.000(2)
N4 0.093(3) 0.048(2) 0.055(2) -0.010(2) -0.017(2) 0.0016(18)
C5 0.076(3) 0.042(3) 0.045(3) 0.002(2) -0.006(3) 0.003(2)
N6 0.089(3) 0.061(3) 0.063(3) -0.002(2) -0.024(2) 0.000(2)
N7 0.095(4) 0.051(3) 0.060(3) 0.008(2) -0.018(3) 0.005(2)
C8 0.114(5) 0.101(4) 0.071(4) -0.023(4) -0.023(4) 0.006(3)
C9 0.088(4) 0.039(3) 0.068(3) -0.005(2) -0.015(3) 0.008(2)
C10 0.098(4) 0.048(3) 0.062(3) -0.004(3) -0.017(3) 0.012(2)
C11 0.120(5) 0.067(4) 0.109(5) -0.009(4) -0.058(4) 0.008(3)
C12 0.136(6) 0.083(4) 0.153(6) -0.005(4) -0.081(5) 0.031(4)
C13 0.139(6) 0.067(4) 0.160(6) 0.005(4) -0.062(5) 0.021(4)
C14 0.111(5) 0.049(3) 0.111(4) 0.007(3) -0.030(4) 0.006(3)
C15 0.073(4) 0.059(3) 0.066(3) -0.013(3) -0.010(3) -0.002(3)
C16 0.178(8) 0.102(6) 0.099(5) 0.007(5) 0.045(5) 0.022(4)
C17 0.205(10) 0.128(7) 0.131(7) 0.063(7) 0.073(6) -0.013(6)
C18 0.162(9) 0.060(4) 0.200(10) 0.018(6) -0.019(8) -0.015(5)
C19 0.112(6) 0.062(5) 0.268(11) -0.007(4) 0.011(7) 0.042(5)
C20 0.082(5) 0.065(4) 0.174(6) -0.002(3) 0.008(4) 0.018(4)

loop_
_atom_type_symbol
_atom_type_description
_atom_type_scat_dispersion_real
_atom_type_scat_dispersion_imag
_atom_type_scat_source
C C 0.0181 0.0091 'International Tables Vol C Tables 4.2.6.8 and 6.1.1.4'
H H 0.0000 0.0000 'International Tables Vol C Tables 4.2.6.8 and 6.1.1.4'
N N 0.0311 0.0180 'International Tables Vol C Tables 4.2.6.8 and 6.1.1.4'
S S 0.3331 0.5567 'International Tables Vol C Tables 4.2.6.8 and 6.1.1.4'

loop_
_geom_angle_atom_site_label_1
_geom_angle_atom_site_label_2
_geom_angle_atom_site_label_3
_geom_angle
C2 S1 C5 86.9(2)
N3 C2 N6 123.4(4)
N3 C2 S1 115.2(3)
N6 C2 S1 121.4(3)
C2 N3 N4 110.3(3)
C5 N4 N3 114.9(3)
N4 C5 C9 121.5(4)
N4 C5 S1 112.6(3)
C9 C5 S1 125.7(3)
C2 N6 N7 114.4(4)
C2 N6 C8 122.5(4)
N7 N6 C8 119.2(4)
N6 N7 H71 112(4)
N6 N7 H72 104(4)
H71 N7 H72 111(5)
N6 C8 H8A 109.5
N6 C8 H8B 109.5
H8A C8 H8B 109.5
N6 C8 H8C 109.5
H8A C8 H8C 109.5
H8B C8 H8C 109.5
C14 C9 C10 118.7(4)
C14 C9 C5 117.1(4)
C10 C9 C5 124.1(4)
C11 C10 C9 119.4(4)
C11 C10 C15 117.3(4)
C9 C10 C15 123.2(4)
C10 C11 C12 120.4(5)
C10 C11 H11 119.8
C12 C11 H11 119.8
C13 C12 C11 120.6(5)
C13 C12 H12 119.7
C11 C12 H12 119.7
C12 C13 C14 120.0(5)
C12 C13 H13 120.0
C14 C13 H13 120.0
C13 C14 C9 120.9(5)
C13 C14 H14 119.6
C9 C14 H14 119.6
C20 C15 C16 116.5(6)
C20 C15 C10 121.8(6)
C16 C15 C10 121.7(6)
C17 C16 C15 120.7(7)
C17 C16 H16 119.7
C15 C16 H16 119.7
C18 C17 C16 119.6(8)
C18 C17 H17 120.2
C16 C17 H17 120.2
C17 C18 C19 121.1(8)
C17 C18 H18 119.5
C19 C18 H18 119.5
C18 C19 C20 119.9(8)
C18 C19 H19 120.0
C20 C19 H19 120.0
C15 C20 C19 122.0(7)
C15 C20 H20 119.0
C19 C20 H20 119.0

loop_
_geom_bond_atom_site_label_1
_geom_bond_atom_site_label_2
_geom_bond_distance
S1 C2 1.715(4)
S1 C5 1.743(4)
C2 N3 1.314(5)
C2 N6 1.361(5)
N3 N4 1.378(5)
N4 C5 1.292(5)
C5 C9 1.482(6)
N6 N7 1.412(5)
N6 C8 1.453(6)
N7 H71 0.99(6)
N7 H72 0.91(6)
C8 H8A 0.9600
C8 H8B 0.9600
C8 H8C 0.9600
C9 C14 1.399(6)
C9 C10 1.396(6)
C10 C11 1.402(6)
C10 C15 1.482(7)
C11 C12 1.373(8)
C11 H11 0.9300
C12 C13 1.366(8)
C12 H12 0.9300
C13 C14 1.382(7)
C13 H13 0.9300
C14 H14 0.9300
C15 C20 1.349(7)
C15 C16 1.360(8)
C16 C17 1.413(10)
C16 H16 0.9300
C17 C18 1.306(10)
C17 H17 0.9300
C18 C19 1.324(11)
C18 H18 0.9300
C19 C20 1.377(8)
C19 H19 0.9300
C20 H20 0.9300

loop_
_geom_hbond_atom_site_label_D
_geom_hbond_atom_site_label_H
_geom_hbond_atom_site_label_A
_geom_hbond_site_symmetry_A
_geom_hbond_distance_DH
_geom_hbond_distance_HA
_geom_hbond_distance_DA
_geom_hbond_angle_DHA
N7 H71 N4 2 0.99(6) 2.21(7) 3.118(7) 151(5)
N7 H72 N3 4_657 0.91(6) 2.20(7) 3.100(7) 169(5)
C16 H16 N3 2_554 0.93 2.62 3.534(8) 168

loop_
_cod_related_entry_id
_cod_related_entry_database
_cod_related_entry_code
1 ChemSpider 21129259
